data_1542639
loop_
_publ_author_name
'Hu, Xiang-Guo'
'Lawer, Aggie'
'Peterson, Matthew B.'
'Iranmanesh, Hasti'
'Ball, Graham E.'
'Hunter, Luke'

_publ_section_title
;
 Diastereoselective Synthesis and Conformational Analysis of (2R)- and
 (2S)-Fluorostatines: An Approach Based on Organocatalytic Fluorination of
 a Chiral Aldehyde.
;
_publ_section_keywords
;
crystal structure
;
_journal_issue 4
_journal_name_full 'Organic letters'
_journal_page_first 662
_journal_page_last 665
_journal_paper_doi 10.1021/acs.orglett.5b03592
_journal_volume 18
_journal_year 2016
_chemical_absolute_configuration syn
_chemical_formula_moiety 'C16 H28 F N O5'
_chemical_formula_sum 'C16 H28 F N O5'
_chemical_formula_weight 333.39
_space_group_crystal_system orthorhombic
_space_group_IT_number 19
_space_group_name_Hall 'P 2ac 2ab'
_space_group_name_H-M_alt 'P 21 21 21'
_symmetry_space_group_name_Hall 'P 2ac 2ab'
_symmetry_space_group_name_H-M 'P 21 21 21'
_atom_sites_solution_hydrogens geom
_audit_creation_date 2015-12-16
_audit_creation_method
;
Olex2 1.2
(compiled 2015.09.30 svn.r3233 for OlexSys, GUI svn.r5103)
;
_audit_update_record
;
2015-12-15 # Formatted by publCIF
;
_cell_angle_alpha 90
_cell_angle_beta 90
_cell_angle_gamma 90
_cell_formula_units_Z 4
_cell_length_a 32.528(7)
_cell_length_b 6.0260(12)
_cell_length_c 9.3050(19)
_cell_measurement_reflns_used 1204
_cell_measurement_temperature 100(2)
_cell_measurement_theta_max 20
_cell_measurement_theta_min 2.21
_cell_volume 1823.9(7)
_computing_cell_refinement 'XDS (Kabsch, 1993)'
_computing_data_collection 'BluIce (McPhillips, 2002)'
_computing_data_reduction 'XDS (Kabsch, 1993)'
_computing_molecular_graphics 'Olex2 (Dolomanov et al., 2009)'
_computing_publication_material 'Olex2 (Dolomanov et al., 2009)'
_computing_structure_refinement 'ShelXL (Sheldrick, 2015)'
_computing_structure_solution 'ShelXT (Sheldrick, 2015)'
_diffrn_ambient_temperature 100(2)
_diffrn_measured_fraction_theta_full 0.932
_diffrn_measured_fraction_theta_max 0.916
_diffrn_measurement_device_type 'ADSC Quantum 315r'
_diffrn_measurement_method 'Phi Scan'
_diffrn_radiation_type Synchrotron
_diffrn_radiation_wavelength 0.71073
_diffrn_reflns_av_R_equivalents 0.0902
_diffrn_reflns_av_unetI/netI 0.0394
_diffrn_reflns_laue_measured_fraction_full 0.932
_diffrn_reflns_laue_measured_fraction_max 0.916
_diffrn_reflns_limit_h_max 45
_diffrn_reflns_limit_h_min -45
_diffrn_reflns_limit_k_max 7
_diffrn_reflns_limit_k_min -7
_diffrn_reflns_limit_l_max 13
_diffrn_reflns_limit_l_min -13
_diffrn_reflns_number 36770
_diffrn_reflns_point_group_measured_fraction_full 0.938
_diffrn_reflns_point_group_measured_fraction_max 0.919
_diffrn_reflns_theta_full 26.000
_diffrn_reflns_theta_max 30.131
_diffrn_reflns_theta_min 2.885
_diffrn_source 'MX2 Beamline Australian Synchrotron'
_diffrn_standards_number 0
_exptl_absorpt_coefficient_mu 0.095
_exptl_absorpt_correction_type none
_exptl_crystal_colour 'clear colourless'
_exptl_crystal_colour_lustre clear
_exptl_crystal_colour_primary colourless
_exptl_crystal_density_diffrn 1.214
_exptl_crystal_description plate
_exptl_crystal_F_000 720
_exptl_crystal_size_max 0.02
_exptl_crystal_size_mid 0.012
_exptl_crystal_size_min 0.01
_refine_diff_density_max 0.278
_refine_diff_density_min -0.332
_refine_diff_density_rms 0.053
_refine_ls_abs_structure_details
;
 Flack x determined using 1743 quotients [(I+)-(I-)]/[(I+)+(I-)]
 (Parsons, Flack and Wagner, Acta Cryst. B69 (2013) 249-259).
;
_refine_ls_abs_structure_Flack 0.2(3)
_refine_ls_extinction_coef 0.027(5)
_refine_ls_extinction_expression Fc^*^=kFc[1+0.001xFc^2^\l^3^/sin(2\q)]^-1/4^
_refine_ls_extinction_method 'SHELXL-2014/7 (Sheldrick 2014'
_refine_ls_goodness_of_fit_ref 1.159
_refine_ls_hydrogen_treatment constr
_refine_ls_matrix_type full
_refine_ls_number_parameters 217
_refine_ls_number_reflns 4963
_refine_ls_number_restraints 0
_refine_ls_restrained_S_all 1.159
_refine_ls_R_factor_all 0.0643
_refine_ls_R_factor_gt 0.0598
_refine_ls_shift/su_max 0.000
_refine_ls_shift/su_mean 0.000
_refine_ls_structure_factor_coef Fsqd
_refine_ls_weighting_details 'w=1/[\s^2^(Fo^2^)+(0.0393P)^2^+1.3299P] where P=(Fo^2^+2Fc^2^)/3'
_refine_ls_weighting_scheme calc
_refine_ls_wR_factor_gt 0.1423
_refine_ls_wR_factor_ref 0.1444
_reflns_Friedel_coverage 0.737
_reflns_friedel_fraction_full 0.946
_reflns_friedel_fraction_max 0.922
_reflns_number_gt 4595
_reflns_number_total 4963
_reflns_threshold_expression 'I > 2\s(I)'
_cod_data_source_file ol5b03592_si_001.cif
_cod_data_source_block p21212
_cod_original_cell_volume 1823.9(6)
_cod_database_code 1542639
_shelx_space_group_comment
;
The symmetry employed for this shelxl refinement is uniquely defined
by the following loop, which should always be used as a source of
symmetry information in preference to the above space-group names.
They are only intended as comments.
;
_shelx_estimated_absorpt_t_max 0.999
_shelx_estimated_absorpt_t_min 0.999
_olex2_refinement_description
;
1. Fixed Uiso
 At 1.2 times of:
  All C(H) groups, All C(H,H) groups
 At 1.5 times of:
  All C(H,H,H) groups, All O(H) groups
2.a Ternary CH refined with riding coordinates:
 C3(H3), C4(H4), C2(H2), C6(H6)
2.b Secondary CH2 refined with riding coordinates:
 C5(H5A,H5B)
2.c Idealised Me refined as rotating group:
 C10(H10A,H10B,H10C), C7(H7A,H7B,H7C), C11(H11A,H11B,H11C), C14(H14A,H14B,
 H14C), C8(H8A,H8B,H8C), C16(H16A,H16B,H16C), C15(H15A,H15B,H15C)
2.d Idealised tetrahedral OH refined as rotating group:
 O1(H1)
;
_shelx_shelxl_version_number 2014/7
_olex2_submission_special_instructions 'No special instructions were received'

loop_
_space_group_symop_operation_xyz
'x, y, z'
'-x+1/2, -y, z+1/2'
'-x, y+1/2, -z+1/2'
'x+1/2, -y+1/2, -z'

loop_
_atom_site_label
_atom_site_type_symbol
_atom_site_fract_x
_atom_site_fract_y
_atom_site_fract_z
_atom_site_U_iso_or_equiv
_atom_site_adp_type
_atom_site_occupancy
_atom_site_site_symmetry_order
_atom_site_calc_flag
_atom_site_refinement_flags_posn
F1 F 0.54619(6) 0.0474(4) 0.6932(2) 0.0336(5) Uani 1 1 d .
O3 O 0.53900(6) 0.5243(4) 0.6127(2) 0.0249(5) Uani 1 1 d .
O5 O 0.64952(6) 0.1840(4) 0.4399(2) 0.0277(5) Uani 1 1 d .
O1 O 0.55982(7) 0.3118(4) 1.0257(3) 0.0321(5) Uani 1 1 d .
H1 H 0.5707 0.2723 1.1009 0.048 Uiso 1 1 calc GR
O4 O 0.60479(7) 0.2712(5) 0.2613(2) 0.0339(6) Uani 1 1 d .
O2 O 0.58699(8) -0.0040(5) 0.9391(3) 0.0415(7) Uani 1 1 d .
N1 N 0.59228(7) 0.3638(5) 0.4941(3) 0.0245(5) Uani 1 1 d .
C3 C 0.56462(7) 0.4296(5) 0.7201(3) 0.0219(6) Uani 1 1 d .
H3 H 0.5694 0.5405 0.7953 0.026 Uiso 1 1 calc R
C4 C 0.60546(8) 0.3802(5) 0.6443(3) 0.0208(5) Uani 1 1 d .
H4 H 0.6165 0.2375 0.6770 0.025 Uiso 1 1 calc R
C1 C 0.56638(8) 0.1598(6) 0.9248(4) 0.0286(7) Uani 1 1 d .
C2 C 0.54463(8) 0.2259(6) 0.7879(3) 0.0264(6) Uani 1 1 d .
H2 H 0.5158 0.2596 0.8099 0.032 Uiso 1 1 calc R
C12 C 0.61439(8) 0.2732(6) 0.3876(3) 0.0254(6) Uani 1 1 d .
C5 C 0.63725(8) 0.5657(5) 0.6698(4) 0.0253(6) Uani 1 1 d .
H5A H 0.6572 0.5644 0.5922 0.030 Uiso 1 1 calc R
H5B H 0.6234 0.7082 0.6682 0.030 Uiso 1 1 calc R
C9 C 0.55150(8) 0.4692(6) 0.4701(3) 0.0260(6) Uani 1 1 d .
C10 C 0.52047(8) 0.3101(7) 0.4049(4) 0.0343(8) Uani 1 1 d .
H10A H 0.5204 0.1741 0.4587 0.051 Uiso 1 1 calc GR
H10B H 0.5278 0.2798 0.3070 0.051 Uiso 1 1 calc GR
H10C H 0.4936 0.3757 0.4080 0.051 Uiso 1 1 calc GR
C6 C 0.65985(8) 0.5394(6) 0.8134(4) 0.0303(7) Uani 1 1 d .
H6 H 0.6399 0.4954 0.8868 0.036 Uiso 1 1 calc R
C7 C 0.67946(10) 0.7571(7) 0.8591(4) 0.0375(8) Uani 1 1 d .
H7A H 0.6991 0.8029 0.7879 0.056 Uiso 1 1 calc GR
H7B H 0.6932 0.7373 0.9496 0.056 Uiso 1 1 calc GR
H7C H 0.6586 0.8686 0.8688 0.056 Uiso 1 1 calc GR
C11 C 0.55500(9) 0.6864(6) 0.3867(4) 0.0340(7) Uani 1 1 d .
H11A H 0.5286 0.7576 0.3833 0.051 Uiso 1 1 calc GR
H11B H 0.5642 0.6561 0.2907 0.051 Uiso 1 1 calc GR
H11C H 0.5744 0.7822 0.4337 0.051 Uiso 1 1 calc GR
C13 C 0.67978(9) 0.0829(6) 0.3412(4) 0.0302(7) Uani 1 1 d .
C14 C 0.66137(11) -0.1166(7) 0.2664(5) 0.0407(9) Uani 1 1 d .
H14A H 0.6488 -0.2121 0.3362 0.061 Uiso 1 1 calc GR
H14B H 0.6826 -0.1963 0.2168 0.061 Uiso 1 1 calc GR
H14C H 0.6410 -0.0681 0.1986 0.061 Uiso 1 1 calc GR
C8 C 0.69287(11) 0.3592(7) 0.8032(5) 0.0439(9) Uani 1 1 d .
H8A H 0.6811 0.2267 0.7634 0.066 Uiso 1 1 calc GR
H8B H 0.7035 0.3282 0.8973 0.066 Uiso 1 1 calc GR
H8C H 0.7148 0.4097 0.7423 0.066 Uiso 1 1 calc GR
C16 C 0.71335(9) 0.0097(6) 0.4442(5) 0.0368(8) Uani 1 1 d .
H16A H 0.7234 0.1360 0.4961 0.055 Uiso 1 1 calc GR
H16B H 0.7355 -0.0564 0.3908 0.055 Uiso 1 1 calc GR
H16C H 0.7024 -0.0969 0.5106 0.055 Uiso 1 1 calc GR
C15 C 0.69615(11) 0.2559(7) 0.2371(5) 0.0460(10) Uani 1 1 d .
H15A H 0.6744 0.3038 0.1747 0.069 Uiso 1 1 calc GR
H15B H 0.7179 0.1925 0.1808 0.069 Uiso 1 1 calc GR
H15C H 0.7065 0.3807 0.2900 0.069 Uiso 1 1 calc GR

loop_
_atom_site_aniso_label
_atom_site_aniso_U_11
_atom_site_aniso_U_22
_atom_site_aniso_U_33
_atom_site_aniso_U_23
_atom_site_aniso_U_13
_atom_site_aniso_U_12
F1 0.0347(9) 0.0312(11) 0.0348(11) -0.0045(8) 0.0025(8) -0.0099(8)
O3 0.0185(8) 0.0321(13) 0.0242(10) -0.0019(8) 0.0000(7) 0.0062(8)
O5 0.0167(8) 0.0373(14) 0.0293(11) -0.0012(10) 0.0017(8) 0.0063(8)
O1 0.0306(11) 0.0410(15) 0.0247(11) -0.0004(9) -0.0014(9) 0.0056(10)
O4 0.0271(10) 0.0513(16) 0.0233(10) -0.0031(10) 0.0013(8) 0.0104(10)
O2 0.0386(12) 0.0436(18) 0.0423(15) 0.0020(12) 0.0018(11) 0.0134(11)
N1 0.0142(9) 0.0307(15) 0.0287(13) 0.0002(10) 0.0000(9) 0.0036(9)
C3 0.0153(10) 0.0288(16) 0.0216(12) -0.0022(11) -0.0004(9) -0.0007(9)
C4 0.0170(10) 0.0231(15) 0.0224(13) 0.0008(10) 0.0000(9) -0.0008(9)
C1 0.0175(11) 0.0349(19) 0.0333(16) 0.0030(13) 0.0036(10) -0.0017(11)
C2 0.0180(11) 0.0320(18) 0.0293(14) -0.0018(12) 0.0025(10) -0.0044(10)
C12 0.0182(11) 0.0307(17) 0.0274(14) 0.0000(12) 0.0030(10) 0.0023(10)
C5 0.0158(10) 0.0268(16) 0.0333(15) 0.0015(12) 0.0006(10) -0.0029(9)
C9 0.0150(10) 0.0344(18) 0.0288(14) -0.0035(12) 0.0008(10) 0.0041(11)
C10 0.0177(12) 0.050(2) 0.0352(17) -0.0123(15) -0.0035(11) 0.0032(12)
C6 0.0179(11) 0.0367(19) 0.0364(17) 0.0020(14) -0.0020(11) -0.0038(11)
C7 0.0234(13) 0.045(2) 0.044(2) -0.0098(16) -0.0016(13) -0.0049(13)
C11 0.0251(13) 0.042(2) 0.0354(17) 0.0062(14) 0.0006(12) 0.0094(13)
C13 0.0194(12) 0.0352(19) 0.0361(17) 0.0025(13) 0.0074(11) 0.0064(11)
C14 0.0367(17) 0.043(2) 0.043(2) -0.0062(16) 0.0055(15) 0.0102(15)
C8 0.0332(16) 0.043(2) 0.055(3) 0.0004(18) -0.0152(16) 0.0066(14)
C16 0.0195(12) 0.039(2) 0.052(2) 0.0078(16) 0.0073(13) 0.0076(12)
C15 0.0305(15) 0.050(3) 0.058(2) 0.019(2) 0.0159(16) 0.0112(15)

loop_
_atom_type_symbol
_atom_type_description
_atom_type_scat_dispersion_real
_atom_type_scat_dispersion_imag
_atom_type_scat_source
C C 0.0033 0.0016 'International Tables Vol C Tables 4.2.6.8 and 6.1.1.4'
H H 0.0000 0.0000 'International Tables Vol C Tables 4.2.6.8 and 6.1.1.4'
F F 0.0171 0.0103 'International Tables Vol C Tables 4.2.6.8 and 6.1.1.4'
N N 0.0061 0.0033 'International Tables Vol C Tables 4.2.6.8 and 6.1.1.4'
O O 0.0106 0.0060 'International Tables Vol C Tables 4.2.6.8 and 6.1.1.4'

loop_
_geom_angle_atom_site_label_1
_geom_angle_atom_site_label_2
_geom_angle_atom_site_label_3
_geom_angle
C3 O3 C9 113.2(2)
C12 O5 C13 120.2(2)
C1 O1 H1 109.5
C4 N1 C9 112.0(2)
C12 N1 C4 125.1(2)
C12 N1 C9 122.8(3)
O3 C3 H3 108.8
O3 C3 C4 105.2(2)
O3 C3 C2 111.3(2)
C4 C3 H3 108.8
C2 C3 H3 108.8
C2 C3 C4 113.8(3)
N1 C4 C3 101.5(2)
N1 C4 H4 110.1
N1 C4 C5 113.1(2)
C3 C4 H4 110.1
C3 C4 C5 111.7(2)
C5 C4 H4 110.1
O1 C1 C2 109.8(3)
O2 C1 O1 125.3(3)
O2 C1 C2 124.9(3)
F1 C2 C3 110.1(2)
F1 C2 C1 108.3(3)
F1 C2 H2 109.1
C3 C2 H2 109.1
C1 C2 C3 111.2(2)
C1 C2 H2 109.1
O4 C12 O5 124.1(3)
O4 C12 N1 125.5(3)
N1 C12 O5 110.4(3)
C4 C5 H5A 109.1
C4 C5 H5B 109.1
H5A C5 H5B 107.9
C6 C5 C4 112.4(3)
C6 C5 H5A 109.1
C6 C5 H5B 109.1
O3 C9 N1 102.4(2)
O3 C9 C10 109.2(2)
O3 C9 C11 107.1(3)
N1 C9 C10 112.5(3)
N1 C9 C11 112.1(2)
C10 C9 C11 112.8(3)
C9 C10 H10A 109.5
C9 C10 H10B 109.5
C9 C10 H10C 109.5
H10A C10 H10B 109.5
H10A C10 H10C 109.5
H10B C10 H10C 109.5
C5 C6 H6 108.5
C7 C6 C5 110.9(3)
C7 C6 H6 108.5
C7 C6 C8 109.6(3)
C8 C6 C5 110.8(3)
C8 C6 H6 108.5
C6 C7 H7A 109.5
C6 C7 H7B 109.5
C6 C7 H7C 109.5
H7A C7 H7B 109.5
H7A C7 H7C 109.5
H7B C7 H7C 109.5
C9 C11 H11A 109.5
C9 C11 H11B 109.5
C9 C11 H11C 109.5
H11A C11 H11B 109.5
H11A C11 H11C 109.5
H11B C11 H11C 109.5
O5 C13 C14 110.5(2)
O5 C13 C16 102.0(3)
O5 C13 C15 110.3(3)
C14 C13 C16 110.1(3)
C14 C13 C15 113.0(3)
C16 C13 C15 110.5(3)
C13 C14 H14A 109.5
C13 C14 H14B 109.5
C13 C14 H14C 109.5
H14A C14 H14B 109.5
H14A C14 H14C 109.5
H14B C14 H14C 109.5
C6 C8 H8A 109.5
C6 C8 H8B 109.5
C6 C8 H8C 109.5
H8A C8 H8B 109.5
H8A C8 H8C 109.5
H8B C8 H8C 109.5
C13 C16 H16A 109.5
C13 C16 H16B 109.5
C13 C16 H16C 109.5
H16A C16 H16B 109.5
H16A C16 H16C 109.5
H16B C16 H16C 109.5
C13 C15 H15A 109.5
C13 C15 H15B 109.5
C13 C15 H15C 109.5
H15A C15 H15B 109.5
H15A C15 H15C 109.5
H15B C15 H15C 109.5

loop_
_geom_bond_atom_site_label_1
_geom_bond_atom_site_label_2
_geom_bond_distance
F1 C2 1.392(4)
O3 C3 1.421(3)
O3 C9 1.427(4)
O5 C12 1.353(3)
O5 C13 1.478(4)
O1 H1 0.8200
O1 C1 1.329(4)
O4 C12 1.217(4)
O2 C1 1.200(4)
N1 C4 1.466(4)
N1 C12 1.340(4)
N1 C9 1.488(3)
C3 H3 0.9800
C3 C4 1.533(4)
C3 C2 1.526(4)
C4 H4 0.9800
C4 C5 1.541(4)
C1 C2 1.510(4)
C2 H2 0.9800
C5 H5A 0.9700
C5 H5B 0.9700
C5 C6 1.533(4)
C9 C10 1.518(4)
C9 C11 1.526(5)
C10 H10A 0.9600
C10 H10B 0.9600
C10 H10C 0.9600
C6 H6 0.9800
C6 C7 1.519(5)
C6 C8 1.531(5)
C7 H7A 0.9600
C7 H7B 0.9600
C7 H7C 0.9600
C11 H11A 0.9600
C11 H11B 0.9600
C11 H11C 0.9600
C13 C14 1.513(5)
C13 C16 1.518(5)
C13 C15 1.520(5)
C14 H14A 0.9600
C14 H14B 0.9600
C14 H14C 0.9600
C8 H8A 0.9600
C8 H8B 0.9600
C8 H8C 0.9600
C16 H16A 0.9600
C16 H16B 0.9600
C16 H16C 0.9600
C15 H15A 0.9600
C15 H15B 0.9600
C15 H15C 0.9600

loop_
_geom_hbond_atom_site_label_D
_geom_hbond_atom_site_label_H
_geom_hbond_atom_site_label_A
_geom_hbond_distance_DH
_geom_hbond_distance_HA
_geom_hbond_distance_DA
_geom_hbond_angle_DHA
_geom_hbond_site_symmetry_A
O1 H1 O4 0.82 1.86 2.646(3) 160.8 1_556

loop_
_geom_torsion_atom_site_label_1
_geom_torsion_atom_site_label_2
_geom_torsion_atom_site_label_3
_geom_torsion_atom_site_label_4
_geom_torsion
O3 C3 C4 N1 -23.5(3)
O3 C3 C4 C5 97.3(3)
O3 C3 C2 F1 74.1(3)
O3 C3 C2 C1 -165.9(2)
O1 C1 C2 F1 -170.0(2)
O1 C1 C2 C3 68.9(3)
O2 C1 C2 F1 11.0(4)
O2 C1 C2 C3 -110.1(4)
N1 C4 C5 C6 -163.4(2)
C3 O3 C9 N1 -10.1(3)
C3 O3 C9 C10 109.4(3)
C3 O3 C9 C11 -128.1(2)
C3 C4 C5 C6 82.9(3)
C4 N1 C12 O5 4.4(4)
C4 N1 C12 O4 -175.2(3)
C4 N1 C9 O3 -6.6(3)
C4 N1 C9 C10 -123.6(3)
C4 N1 C9 C11 107.9(3)
C4 C3 C2 F1 -44.6(3)
C4 C3 C2 C1 75.4(3)
C4 C5 C6 C7 -160.7(3)
C4 C5 C6 C8 77.4(3)
C2 C3 C4 N1 98.7(3)
C2 C3 C4 C5 -140.6(3)
C12 O5 C13 C14 -63.6(4)
C12 O5 C13 C16 179.4(3)
C12 O5 C13 C15 62.0(4)
C12 N1 C4 C3 -163.8(3)
C12 N1 C4 C5 76.4(4)
C12 N1 C9 O3 175.8(3)
C12 N1 C9 C10 58.7(4)
C12 N1 C9 C11 -69.7(4)
C9 O3 C3 C4 21.9(3)
C9 O3 C3 C2 -101.8(3)
C9 N1 C4 C3 18.6(3)
C9 N1 C4 C5 -101.1(3)
C9 N1 C12 O5 -178.2(3)
C9 N1 C12 O4 2.1(5)
C13 O5 C12 O4 2.3(5)
C13 O5 C12 N1 -177.4(3)
